data_7155682
loop_
_publ_author_name
'Liu, Zhuqing'
'Huang, Fei'
'Lou, Jiang'
'Wang, Quannan'
'Yu, Zhengkun'

_publ_section_title
;
 Copper-Promoted Direct C-H Alkoxylation of S,S-Functionalized Internal
 Olefins with Alcohols
;
_journal_name_full 'Org. Biomol. Chem.'
_journal_paper_doi 10.1039/C7OB01234A
_journal_year 2017
_chemical_formula_sum 'C18 H18 O2 S2'
_chemical_formula_weight 330.44
_chemical_name_systematic
; 
 ? 
;
_space_group_crystal_system monoclinic
_space_group_IT_number 14
_space_group_name_Hall '-P 2ybc'
_space_group_name_H-M_alt 'P 1 21/c 1'
_symmetry_space_group_name_Hall '-P 2ybc'
_symmetry_space_group_name_H-M 'P 1 21/c 1'
_atom_sites_solution_hydrogens geom
_audit_creation_method SHELXL-2013
_audit_update_record
;
2016-03-19 deposited with the CCDC.
2017-06-13 downloaded from the CCDC.
;
_cell_angle_alpha 90
_cell_angle_beta 113.699(10)
_cell_angle_gamma 90
_cell_formula_units_Z 4
_cell_length_a 16.7723(14)
_cell_length_b 5.6960(4)
_cell_length_c 19.6942(15)
_cell_measurement_reflns_used 2005
_cell_measurement_temperature 293(2)
_cell_measurement_theta_max 26.306
_cell_measurement_theta_min 3.422
_cell_volume 1722.8(3)
_computing_cell_refinement 'Bruker SMART'
_computing_data_collection 'Bruker SMART'
_computing_data_reduction 'Bruker SAINT'
_computing_molecular_graphics 'Bruker SHELXTL'
_computing_publication_material 'Bruker SHELXTL'
_computing_structure_refinement 'SHELXL-2013 (Sheldrick, 2013)'
_computing_structure_solution 'Bruker SHELXTL'
_diffrn_ambient_temperature 293(2)
_diffrn_measured_fraction_theta_full 0.998
_diffrn_measured_fraction_theta_max 0.998
_diffrn_measurement_device_type 'CCD area detector'
_diffrn_measurement_method 'phi and omega scans'
_diffrn_radiation_type MoK\a
_diffrn_radiation_wavelength 0.71073
_diffrn_reflns_av_R_equivalents 0.0263
_diffrn_reflns_av_unetI/netI 0.0332
_diffrn_reflns_Laue_measured_fraction_full 0.998
_diffrn_reflns_Laue_measured_fraction_max 0.998
_diffrn_reflns_limit_h_max 14
_diffrn_reflns_limit_h_min -20
_diffrn_reflns_limit_k_max 7
_diffrn_reflns_limit_k_min -7
_diffrn_reflns_limit_l_max 24
_diffrn_reflns_limit_l_min -20
_diffrn_reflns_number 7944
_diffrn_reflns_point_group_measured_fraction_full 0.998
_diffrn_reflns_point_group_measured_fraction_max 0.998
_diffrn_reflns_theta_full 25.242
_diffrn_reflns_theta_max 25.999
_diffrn_reflns_theta_min 3.045
_exptl_absorpt_coefficient_mu 0.313
_exptl_absorpt_correction_T_max 1.00000
_exptl_absorpt_correction_T_min 0.81096
_exptl_absorpt_correction_type multi-scan
_exptl_absorpt_process_details sadabs
_exptl_crystal_colour colorless
_exptl_crystal_density_diffrn 1.274
_exptl_crystal_description prismatic
_exptl_crystal_F_000 696
_exptl_crystal_size_max 0.220
_exptl_crystal_size_mid 0.170
_exptl_crystal_size_min 0.130
_refine_diff_density_max 0.138
_refine_diff_density_min -0.201
_refine_diff_density_rms 0.032
_refine_ls_extinction_coef 0.0160(14)
_refine_ls_extinction_expression Fc^*^=kFc[1+0.001xFc^2^\l^3^/sin(2\q)]^-1/4^
_refine_ls_extinction_method SHELXL
_refine_ls_goodness_of_fit_ref 1.036
_refine_ls_hydrogen_treatment constr
_refine_ls_matrix_type full
_refine_ls_number_parameters 202
_refine_ls_number_reflns 3362
_refine_ls_number_restraints 0
_refine_ls_restrained_S_all 1.036
_refine_ls_R_factor_all 0.0737
_refine_ls_R_factor_gt 0.0428
_refine_ls_shift/su_max 0.003
_refine_ls_shift/su_mean 0.000
_refine_ls_structure_factor_coef Fsqd
_refine_ls_weighting_details 'w=1/[\s^2^(Fo^2^)+(0.0426P)^2^+0.4137P] where P=(Fo^2^+2Fc^2^)/3'
_refine_ls_weighting_scheme calc
_refine_ls_wR_factor_gt 0.0956
_refine_ls_wR_factor_ref 0.1144
_reflns_Friedel_coverage 0.000
_reflns_number_gt 2249
_reflns_number_total 3362
_reflns_threshold_expression 'I > 2\s(I)'
_cod_data_source_file c7ob01234a2.cif
_cod_data_source_block LZQ-443
_cod_database_code 7155682
_shelx_space_group_comment
; 
The symmetry employed for this shelxl refinement is uniquely defined 
by the following loop, which should always be used as a source of 
symmetry information in preference to the above space-group names. 
They are only intended as comments. 
;
_shelx_estimated_absorpt_t_min 0.934
_shelx_estimated_absorpt_t_max 0.960
_shelxl_version_number 2013-4

loop_
_space_group_symop_operation_xyz
'x, y, z'
'-x, y+1/2, -z+1/2'
'-x, -y, -z'
'x, -y-1/2, z-1/2'

loop_
_atom_site_label
_atom_site_type_symbol
_atom_site_fract_x
_atom_site_fract_y
_atom_site_fract_z
_atom_site_U_iso_or_equiv
_atom_site_adp_type
_atom_site_occupancy
_atom_site_site_symmetry_order
_atom_site_calc_flag
_atom_site_refinement_flags_posn
_atom_site_refinement_flags_adp
S1 S 0.08736(4) 1.04912(14) 0.42264(4) 0.0808(3) Uani 1 1 d . .
S2 S 0.10115(4) 0.80360(16) 0.29395(3) 0.0841(3) Uani 1 1 d . .
O1 O 0.32582(12) 1.1012(3) 0.52730(10) 0.0872(6) Uani 1 1 d . .
O2 O 0.29153(8) 0.7794(3) 0.40105(7) 0.0563(4) Uani 1 1 d . .
C1 C 0.28836(16) 0.8872(5) 0.64000(13) 0.0691(7) Uani 1 1 d . .
H1 H 0.3196 1.0269 0.6522 0.083 Uiso 1 1 calc R U
C2 C 0.2732(2) 0.7643(6) 0.69367(14) 0.0870(9) Uani 1 1 d . .
H2 H 0.2938 0.8220 0.7419 0.104 Uiso 1 1 calc R U
C3 C 0.2282(2) 0.5581(6) 0.67646(16) 0.0897(9) Uani 1 1 d . .
H3 H 0.2173 0.4767 0.7128 0.108 Uiso 1 1 calc R U
C4 C 0.19869(17) 0.4701(5) 0.60555(16) 0.0808(8) Uani 1 1 d . .
H4 H 0.1693 0.3275 0.5943 0.097 Uiso 1 1 calc R U
C5 C 0.21275(15) 0.5933(4) 0.55129(13) 0.0634(6) Uani 1 1 d . .
H5 H 0.1921 0.5342 0.5033 0.076 Uiso 1 1 calc R U
C6 C 0.25722(13) 0.8039(4) 0.56747(11) 0.0533(5) Uani 1 1 d . .
C7 C 0.27569(14) 0.9365(4) 0.51104(12) 0.0575(6) Uani 1 1 d . .
C8 C 0.23610(13) 0.8579(4) 0.43092(11) 0.0531(5) Uani 1 1 d . .
C9 C 0.15160(14) 0.8855(4) 0.38782(12) 0.0611(6) Uani 1 1 d . .
C10 C 0.37071(16) 0.6660(6) 0.45117(13) 0.0862(9) Uani 1 1 d . .
H10A H 0.3573 0.5521 0.4817 0.103 Uiso 1 1 calc R U
H10B H 0.4103 0.7817 0.4835 0.103 Uiso 1 1 calc R U
C11 C 0.41191(13) 0.5467(4) 0.40604(11) 0.0551(6) Uani 1 1 d . .
C12 C 0.38173(16) 0.3334(5) 0.37262(16) 0.0789(8) Uani 1 1 d . .
H12 H 0.3352 0.2604 0.3783 0.095 Uiso 1 1 calc R U
C13 C 0.4209(2) 0.2277(5) 0.33043(18) 0.0963(10) Uani 1 1 d . .
H13 H 0.3998 0.0853 0.3070 0.116 Uiso 1 1 calc R U
C14 C 0.4901(2) 0.3317(6) 0.32316(14) 0.0895(9) Uani 1 1 d . .
H14 H 0.5159 0.2606 0.2945 0.107 Uiso 1 1 calc R U
C15 C 0.52115(16) 0.5365(5) 0.35719(14) 0.0736(7) Uani 1 1 d . .
H15 H 0.5693 0.6049 0.3530 0.088 Uiso 1 1 calc R U
C16 C 0.48223(14) 0.6455(4) 0.39805(12) 0.0585(6) Uani 1 1 d . .
H16 H 0.5039 0.7886 0.4207 0.070 Uiso 1 1 calc R U
C17 C 0.00501(17) 0.8407(7) 0.41745(17) 0.1097(11) Uani 1 1 d . .
H17A H -0.0123 0.7535 0.3721 0.165 Uiso 1 1 calc R U
H17B H -0.0445 0.9221 0.4187 0.165 Uiso 1 1 calc R U
H17C H 0.0277 0.7349 0.4588 0.165 Uiso 1 1 calc R U
C18 C 0.13598(18) 0.5057(6) 0.29467(16) 0.0954(9) Uani 1 1 d . .
H18A H 0.1956 0.5036 0.3003 0.143 Uiso 1 1 calc R U
H18B H 0.1001 0.4309 0.2488 0.143 Uiso 1 1 calc R U
H18C H 0.1309 0.4230 0.3352 0.143 Uiso 1 1 calc R U

loop_
_atom_site_aniso_label
_atom_site_aniso_U_11
_atom_site_aniso_U_22
_atom_site_aniso_U_33
_atom_site_aniso_U_23
_atom_site_aniso_U_13
_atom_site_aniso_U_12
S1 0.0601(4) 0.1048(6) 0.0861(5) -0.0017(4) 0.0383(4) 0.0054(4)
S2 0.0583(4) 0.1367(7) 0.0524(4) 0.0044(4) 0.0172(3) 0.0111(4)
O1 0.0864(12) 0.0928(13) 0.0876(12) -0.0201(10) 0.0404(10) -0.0461(11)
O2 0.0425(8) 0.0802(10) 0.0468(8) 0.0061(7) 0.0185(6) 0.0005(7)
C1 0.0714(16) 0.0754(16) 0.0576(14) -0.0132(13) 0.0229(12) 0.0018(13)
C2 0.098(2) 0.114(2) 0.0510(14) -0.0022(16) 0.0324(14) 0.0223(19)
C3 0.097(2) 0.113(2) 0.0748(19) 0.0232(18) 0.0516(17) 0.014(2)
C4 0.0828(18) 0.0851(18) 0.0839(18) 0.0102(15) 0.0433(15) -0.0138(15)
C5 0.0646(14) 0.0743(16) 0.0561(13) -0.0040(12) 0.0292(11) -0.0137(12)
C6 0.0463(11) 0.0644(14) 0.0515(12) -0.0069(11) 0.0221(10) -0.0039(10)
C7 0.0478(12) 0.0660(14) 0.0615(13) -0.0060(12) 0.0249(10) -0.0131(11)
C8 0.0478(12) 0.0644(13) 0.0524(12) 0.0018(10) 0.0257(10) -0.0119(10)
C9 0.0480(12) 0.0835(16) 0.0564(13) 0.0052(12) 0.0260(10) -0.0076(11)
C10 0.0612(15) 0.141(3) 0.0518(14) 0.0092(15) 0.0177(12) 0.0282(16)
C11 0.0433(11) 0.0734(15) 0.0427(11) 0.0113(11) 0.0112(9) 0.0048(11)
C12 0.0570(15) 0.0720(18) 0.0916(19) 0.0205(16) 0.0131(14) -0.0156(14)
C13 0.094(2) 0.0611(17) 0.097(2) -0.0210(16) 0.0005(19) 0.0057(17)
C14 0.0722(19) 0.120(3) 0.0634(16) -0.0146(17) 0.0137(14) 0.0266(19)
C15 0.0583(15) 0.103(2) 0.0617(14) 0.0068(15) 0.0264(12) -0.0030(15)
C16 0.0512(13) 0.0619(13) 0.0551(13) -0.0011(11) 0.0137(10) -0.0083(11)
C17 0.0625(17) 0.180(3) 0.100(2) -0.013(2) 0.0462(16) -0.0264(19)
C18 0.0747(18) 0.120(3) 0.0811(18) -0.0272(18) 0.0206(15) -0.0223(17)

loop_
_atom_type_symbol
_atom_type_description
_atom_type_scat_dispersion_real
_atom_type_scat_dispersion_imag
_atom_type_scat_source
C C 0.0033 0.0016 'International Tables Vol C Tables 4.2.6.8 and 6.1.1.4'
H H 0.0000 0.0000 'International Tables Vol C Tables 4.2.6.8 and 6.1.1.4'
O O 0.0106 0.0060 'International Tables Vol C Tables 4.2.6.8 and 6.1.1.4'
S S 0.1246 0.1234 'International Tables Vol C Tables 4.2.6.8 and 6.1.1.4'

loop_
_geom_angle_atom_site_label_1
_geom_angle_atom_site_label_2
_geom_angle_atom_site_label_3
_geom_angle
C9 S1 C17 101.87(14)
C9 S2 C18 103.02(13)
C8 O2 C10 116.76(16)
C2 C1 C6 120.5(2)
C2 C1 H1 119.8
C6 C1 H1 119.8
C3 C2 C1 120.2(2)
C3 C2 H2 119.9
C1 C2 H2 119.9
C2 C3 C4 120.2(3)
C2 C3 H3 119.9
C4 C3 H3 119.9
C3 C4 C5 119.9(3)
C3 C4 H4 120.0
C5 C4 H4 120.0
C4 C5 C6 120.6(2)
C4 C5 H5 119.7
C6 C5 H5 119.7
C5 C6 C1 118.5(2)
C5 C6 C7 121.90(19)
C1 C6 C7 119.5(2)
O1 C7 C6 122.0(2)
O1 C7 C8 118.1(2)
C6 C7 C8 119.80(18)
C9 C8 O2 119.90(19)
C9 C8 C7 122.4(2)
O2 C8 C7 117.30(17)
C8 C9 S2 125.14(18)
C8 C9 S1 118.29(18)
S2 C9 S1 116.05(12)
O2 C10 C11 108.32(17)
O2 C10 H10A 110.0
C11 C10 H10A 110.0
O2 C10 H10B 110.0
C11 C10 H10B 110.0
H10A C10 H10B 108.4
C16 C11 C12 118.3(2)
C16 C11 C10 120.5(2)
C12 C11 C10 121.2(2)
C11 C12 C13 119.8(2)
C11 C12 H12 120.1
C13 C12 H12 120.1
C14 C13 C12 120.2(3)
C14 C13 H13 119.9
C12 C13 H13 119.9
C15 C14 C13 120.2(3)
C15 C14 H14 119.9
C13 C14 H14 119.9
C14 C15 C16 120.3(3)
C14 C15 H15 119.8
C16 C15 H15 119.8
C11 C16 C15 121.0(2)
C11 C16 H16 119.5
C15 C16 H16 119.5
S1 C17 H17A 109.5
S1 C17 H17B 109.5
H17A C17 H17B 109.5
S1 C17 H17C 109.5
H17A C17 H17C 109.5
H17B C17 H17C 109.5
S2 C18 H18A 109.5
S2 C18 H18B 109.5
H18A C18 H18B 109.5
S2 C18 H18C 109.5
H18A C18 H18C 109.5
H18B C18 H18C 109.5

loop_
_geom_bond_atom_site_label_1
_geom_bond_atom_site_label_2
_geom_bond_distance
S1 C9 1.759(2)
S1 C17 1.793(3)
S2 C9 1.759(2)
S2 C18 1.793(3)
O1 C7 1.214(3)
O2 C8 1.360(2)
O2 C10 1.450(3)
C1 C2 1.373(4)
C1 C6 1.392(3)
C1 H1 0.9300
C2 C3 1.364(4)
C2 H2 0.9300
C3 C4 1.375(4)
C3 H3 0.9300
C4 C5 1.376(3)
C4 H4 0.9300
C5 C6 1.380(3)
C5 H5 0.9300
C6 C7 1.476(3)
C7 C8 1.513(3)
C8 C9 1.337(3)
C10 C11 1.491(3)
C10 H10A 0.9700
C10 H10B 0.9700
C11 C16 1.371(3)
C11 C12 1.378(4)
C12 C13 1.386(4)
C12 H12 0.9300
C13 C14 1.360(4)
C13 H13 0.9300
C14 C15 1.342(4)
C14 H14 0.9300
C15 C16 1.372(3)
C15 H15 0.9300
C16 H16 0.9300
C17 H17A 0.9600
C17 H17B 0.9600
C17 H17C 0.9600
C18 H18A 0.9600
C18 H18B 0.9600
C18 H18C 0.9600

loop_
_geom_hbond_atom_site_label_D
_geom_hbond_atom_site_label_H
_geom_hbond_atom_site_label_A
_geom_hbond_distance_DH
_geom_hbond_distance_HA
_geom_hbond_distance_DA
_geom_hbond_angle_DHA
_geom_hbond_site_symmetry_A
C18 H18C S1 0.96 3.01 3.928(3) 161.2 1_545
C18 H18A O2 0.96 2.54 3.039(3) 112.8 .
C17 H17A S2 0.96 2.90 3.423(3) 115.2 .
C10 H10B O1 0.97 2.65 3.141(4) 111.4 .

loop_
_geom_torsion_atom_site_label_1
_geom_torsion_atom_site_label_2
_geom_torsion_atom_site_label_3
_geom_torsion_atom_site_label_4
_geom_torsion
C6 C1 C2 C3 0.6(4)
C1 C2 C3 C4 1.0(4)
C2 C3 C4 C5 -1.6(4)
C3 C4 C5 C6 0.8(4)
C4 C5 C6 C1 0.8(3)
C4 C5 C6 C7 178.1(2)
C2 C1 C6 C5 -1.4(3)
C2 C1 C6 C7 -178.8(2)
C5 C6 C7 O1 -168.4(2)
C1 C6 C7 O1 8.9(3)
C5 C6 C7 C8 7.6(3)
C1 C6 C7 C8 -175.1(2)
C10 O2 C8 C9 -156.1(2)
C10 O2 C8 C7 30.6(3)
O1 C7 C8 C9 -111.2(3)
C6 C7 C8 C9 72.7(3)
O1 C7 C8 O2 61.9(3)
C6 C7 C8 O2 -114.2(2)
O2 C8 C9 S2 5.9(3)
C7 C8 C9 S2 178.85(17)
O2 C8 C9 S1 -165.47(15)
C7 C8 C9 S1 7.5(3)
C18 S2 C9 C8 50.7(2)
C18 S2 C9 S1 -137.77(15)
C17 S1 C9 C8 -122.0(2)
C17 S1 C9 S2 65.84(17)
C8 O2 C10 C11 167.4(2)
O2 C10 C11 C16 102.3(3)
O2 C10 C11 C12 -79.0(3)
C16 C11 C12 C13 -1.8(3)
C10 C11 C12 C13 179.4(2)
C11 C12 C13 C14 1.3(4)
C12 C13 C14 C15 0.4(4)
C13 C14 C15 C16 -1.6(4)
C12 C11 C16 C15 0.7(3)
C10 C11 C16 C15 179.5(2)
C14 C15 C16 C11 1.0(4)
